data_7033852
loop_
_publ_author_name
'Kauf, Thomas'
'Rosa, Vitor'
'Fliedel, Christophe'
'Pattacini, Roberto'
'Deibel, Naina'
'Avil\'es, Teresa'
'Sarkar, Biprajit'
'Braunstein, Pierre'

_publ_section_title
;
 Reactivity of TCNE and TCNQ derivatives of quinonoid zwitterions with
 Cu(i).
;
_journal_issue 12
_journal_name_full 'Dalton transactions (Cambridge, England : 2003)'
_journal_page_first 5441
_journal_page_last 5450
_journal_paper_doi 10.1039/c4dt03956d
_journal_volume 44
_journal_year 2015
_chemical_formula_moiety 'C38 H40 Cu N10 O4'
_chemical_formula_sum 'C38 H40 Cu N10 O4'
_chemical_formula_weight 764.34
_chemical_name_systematic
;
 ?
;
_space_group_IT_number 14
_symmetry_cell_setting monoclinic
_symmetry_space_group_name_Hall '-P 2ybc'
_symmetry_space_group_name_H-M 'P 1 21/c 1'
_atom_sites_solution_hydrogens geom
_atom_sites_solution_primary direct
_atom_sites_solution_secondary difmap
_audit_creation_method SHELXL-97
_audit_update_record
;
2014-12-22 deposited with the CCDC.
2015-01-30 downloaded from the CCDC.
;
_cell_angle_alpha 90.00
_cell_angle_beta 108.707(2)
_cell_angle_gamma 90.00
_cell_formula_units_Z 2
_cell_length_a 11.0282(5)
_cell_length_b 13.5670(7)
_cell_length_c 14.6751(5)
_cell_measurement_reflns_used 7685
_cell_measurement_temperature 173(2)
_cell_measurement_theta_max 27.485
_cell_measurement_theta_min 0.998
_cell_volume 2079.69(16)
_computing_cell_refinement 'Denzo (Nonius B.V., 1998)'
_computing_data_collection 'Collect (Nonius B.V., 1998)'
_computing_data_reduction 'Denzo (Nonius B.V., 1998)'
_computing_molecular_graphics 'PLATON 98 (Spek, 1998)'
_computing_publication_material 'SHELXL-97 (Sheldrick, 1997)'
_computing_structure_refinement 'SHELXL-97 (Sheldrick, 1997)'
_computing_structure_solution 'SHELXS-97 (Sheldrick, 1997)'
_diffrn_ambient_temperature 173(2)
_diffrn_measured_fraction_theta_full 0.999
_diffrn_measured_fraction_theta_max 0.999
_diffrn_measurement_device_type KappaCCD
_diffrn_measurement_method 'phi and omega scans'
_diffrn_radiation_monochromator graphite
_diffrn_radiation_source 'sealed tube'
_diffrn_radiation_type MoK\a
_diffrn_radiation_wavelength 0.71073
_diffrn_reflns_av_R_equivalents 0.0640
_diffrn_reflns_av_sigmaI/netI 0.0731
_diffrn_reflns_limit_h_max 14
_diffrn_reflns_limit_h_min -9
_diffrn_reflns_limit_k_max 17
_diffrn_reflns_limit_k_min -16
_diffrn_reflns_limit_l_max 17
_diffrn_reflns_limit_l_min -19
_diffrn_reflns_number 12679
_diffrn_reflns_theta_full 27.47
_diffrn_reflns_theta_max 27.47
_diffrn_reflns_theta_min 1.95
_exptl_absorpt_coefficient_mu 0.574
_exptl_absorpt_correction_T_max 0.98146
_exptl_absorpt_correction_T_min 0.74761
_exptl_absorpt_correction_type multi-scan
_exptl_absorpt_process_details 'MULscanABS in PLATON (Spek, 2003)'
_exptl_crystal_colour red
_exptl_crystal_density_diffrn 1.221
_exptl_crystal_density_method 'not measured'
_exptl_crystal_description plate
_exptl_crystal_F_000 798
_exptl_crystal_size_max 0.40
_exptl_crystal_size_mid 0.20
_exptl_crystal_size_min 0.05
_refine_diff_density_max 1.492
_refine_diff_density_min -1.193
_refine_diff_density_rms 0.235
_refine_ls_extinction_method none
_refine_ls_goodness_of_fit_ref 1.074
_refine_ls_hydrogen_treatment constr
_refine_ls_matrix_type full
_refine_ls_number_parameters 234
_refine_ls_number_reflns 4761
_refine_ls_number_restraints 0
_refine_ls_restrained_S_all 1.074
_refine_ls_R_factor_all 0.1090
_refine_ls_R_factor_gt 0.0753
_refine_ls_shift/su_max 0.000
_refine_ls_shift/su_mean 0.000
_refine_ls_structure_factor_coef Fsqd
_refine_ls_weighting_details 'calc w=1/[\s^2^(Fo^2^)+(0.1367P)^2^+1.9359P] where P=(Fo^2^+2Fc^2^)/3'
_refine_ls_weighting_scheme calc
_refine_ls_wR_factor_gt 0.2102
_refine_ls_wR_factor_ref 0.2349
_reflns_number_gt 3454
_reflns_number_total 4761
_reflns_threshold_expression I>2sigma(I)
_cod_data_source_file c4dt03956d2.cif
_cod_data_source_block pbtk101123
_cod_depositor_comments
;
The following automatic conversions were performed:

'_symmetry_cell_setting' value 'Monoclinic' changed to 'monoclinic'
according to
/usr/data/users/saulius/crontab/automatic-downloads/rss-feeds/RSC/lib/dictionaries/cif_core.dic
dictionary named 'cif_core.dic' version 2.4.2 from 2011-04-26.

Automatic conversion script
Id: cif_fix_values 3008 2015-01-20 13:52:24Z robertas 

 Adding full bibliography for 7033850--7033852.cif.
;
_cod_original_sg_symbol_H-M 'P 21/c'
_cod_database_code 7033852

loop_
_symmetry_equiv_pos_as_xyz
'x, y, z'
'-x, y+1/2, -z+1/2'
'-x, -y, -z'
'x, -y-1/2, z-1/2'

loop_
_atom_site_label
_atom_site_type_symbol
_atom_site_fract_x
_atom_site_fract_y
_atom_site_fract_z
_atom_site_U_iso_or_equiv
_atom_site_adp_type
_atom_site_occupancy
_atom_site_symmetry_multiplicity
_atom_site_calc_flag
_atom_site_refinement_flags
_atom_site_disorder_assembly
_atom_site_disorder_group
C1 C 0.6563(3) 0.9637(3) 0.1816(2) 0.0187(7) Uani 1 1 d . . .
C2 C 0.7153(3) 0.9222(3) 0.2734(2) 0.0198(7) Uani 1 1 d . . .
C3 C 0.8258(3) 0.9698(3) 0.3402(2) 0.0215(8) Uani 1 1 d . . .
C4 C 0.8756(3) 1.0626(3) 0.3070(2) 0.0224(8) Uani 1 1 d . . .
C5 C 0.8233(3) 1.0978(3) 0.2151(2) 0.0226(8) Uani 1 1 d . . .
H5 H 0.8599 1.1540 0.1954 0.027 Uiso 1 1 calc R . .
C6 C 0.7161(3) 1.0518(3) 0.1495(2) 0.0187(7) Uani 1 1 d . . .
C7 C 0.7038(3) 1.1541(3) 0.0125(3) 0.0241(8) Uani 1 1 d . . .
H7A H 0.6836 1.1382 -0.0567 0.029 Uiso 1 1 calc R . .
H7B H 0.7980 1.1592 0.0408 0.029 Uiso 1 1 calc R . .
C8 C 0.6441(6) 1.2520(4) 0.0225(5) 0.0572(16) Uani 1 1 d . B .
H8A H 0.6596 1.2658 0.0915 0.069 Uiso 1 1 calc R . .
H8B H 0.5504 1.2481 -0.0095 0.069 Uiso 1 1 calc R . .
C9 C 0.6975(8) 1.3359(5) -0.0212(7) 0.101(3) Uani 1 1 d . . .
H9A H 0.6554 1.3365 -0.0918 0.122 Uiso 1 1 calc R A 1
H9B H 0.7904 1.3257 -0.0083 0.122 Uiso 1 1 calc R A 1
C10 C 0.6748(18) 1.4391(10) 0.0225(16) 0.101(3) Uani 0.50 1 d P B 1
H10A H 0.5940 1.4371 0.0369 0.152 Uiso 0.50 1 calc PR B 1
H10B H 0.6709 1.4915 -0.0243 0.152 Uiso 0.50 1 calc PR B 1
H10C H 0.7455 1.4522 0.0817 0.152 Uiso 0.50 1 calc PR B 1
C10B C 0.5890(17) 1.4197(10) -0.0534(16) 0.101(3) Uani 0.50 1 d P B 2
H10D H 0.5117 1.3920 -0.0998 0.152 Uiso 0.50 1 calc PR B 2
H10E H 0.6203 1.4745 -0.0832 0.152 Uiso 0.50 1 calc PR B 2
H10F H 0.5691 1.4436 0.0032 0.152 Uiso 0.50 1 calc PR B 2
C11 C 1.0311(4) 1.1975(3) 0.3645(3) 0.0330(10) Uani 1 1 d . . .
H11A H 1.0499 1.1975 0.3029 0.040 Uiso 1 1 calc R . .
H11B H 1.1133 1.2045 0.4172 0.040 Uiso 1 1 calc R . .
C12 C 0.9463(5) 1.2847(4) 0.3662(4) 0.0448(12) Uani 1 1 d . . .
H12A H 0.8635 1.2770 0.3142 0.054 Uiso 1 1 calc R . .
H12B H 0.9287 1.2853 0.4283 0.054 Uiso 1 1 calc R . .
C13 C 1.0055(8) 1.3818(5) 0.3536(7) 0.099(2) Uani 1 1 d . . .
H13A H 1.0228 1.3815 0.2914 0.119 Uiso 1 1 calc R . .
H13B H 1.0884 1.3896 0.4055 0.119 Uiso 1 1 calc R . .
C14 C 0.9197(8) 1.4687(5) 0.3558(8) 0.099(2) Uani 1 1 d . . .
H14A H 0.9620 1.5301 0.3479 0.148 Uiso 1 1 calc R . .
H14B H 0.9033 1.4698 0.4176 0.148 Uiso 1 1 calc R . .
H14C H 0.8384 1.4622 0.3034 0.148 Uiso 1 1 calc R . .
C15 C 0.6600(3) 0.8364(3) 0.3025(2) 0.0220(8) Uani 1 1 d . . .
C16 C 0.5221(4) 0.8297(4) 0.2749(3) 0.0354(10) Uani 1 1 d . . .
C17 C 0.7278(4) 0.7603(3) 0.3563(3) 0.0247(8) Uani 1 1 d . . .
C18 C 0.8615(4) 0.7502(3) 0.3733(3) 0.0286(9) Uani 1 1 d . . .
C19 C 0.6677(4) 0.6821(3) 0.3917(3) 0.0319(9) Uani 1 1 d . . .
N1 N 0.6578(3) 1.0741(2) 0.06012(19) 0.0193(6) Uani 1 1 d . . .
N2 N 0.9725(3) 1.1037(3) 0.3751(2) 0.0296(8) Uani 1 1 d . . .
H2 H 1.0033 1.0723 0.4301 0.036 Uiso 1 1 calc R . .
N3 N 0.4136(4) 0.8223(4) 0.2571(3) 0.0622(14) Uani 1 1 d . . .
N4 N 0.9670(4) 0.7369(3) 0.3826(3) 0.0438(10) Uani 1 1 d . . .
N5 N 0.6228(4) 0.6196(3) 0.4209(3) 0.0477(10) Uani 1 1 d . . .
O1 O 0.5582(2) 0.92625(19) 0.12232(17) 0.0246(6) Uani 1 1 d . . .
O2 O 0.8778(3) 0.9415(2) 0.42245(17) 0.0292(6) Uani 1 1 d . . .
Cu1 Cu 0.5000 1.0000 0.0000 0.0226(2) Uani 1 2 d S . .

loop_
_atom_site_aniso_label
_atom_site_aniso_U_11
_atom_site_aniso_U_22
_atom_site_aniso_U_33
_atom_site_aniso_U_23
_atom_site_aniso_U_13
_atom_site_aniso_U_12
C1 0.0186(17) 0.0182(16) 0.0174(16) 0.0006(14) 0.0032(13) -0.0002(14)
C2 0.0185(17) 0.0211(18) 0.0177(16) 0.0004(14) 0.0027(13) -0.0018(14)
C3 0.0206(18) 0.0249(18) 0.0158(17) 0.0021(15) 0.0014(13) -0.0003(15)
C4 0.0227(18) 0.025(2) 0.0169(16) 0.0003(15) 0.0021(14) -0.0028(15)
C5 0.0219(18) 0.0245(19) 0.0184(17) 0.0014(15) 0.0021(14) -0.0041(15)
C6 0.0180(17) 0.0212(19) 0.0166(16) 0.0017(14) 0.0051(13) 0.0004(14)
C7 0.0224(18) 0.029(2) 0.0199(17) 0.0036(15) 0.0052(14) -0.0067(16)
C8 0.076(4) 0.033(3) 0.086(4) 0.023(3) 0.058(3) 0.011(3)
C9 0.122(6) 0.045(3) 0.182(8) 0.051(4) 0.112(6) 0.030(3)
C10 0.122(6) 0.045(3) 0.182(8) 0.051(4) 0.112(6) 0.030(3)
C10B 0.122(6) 0.045(3) 0.182(8) 0.051(4) 0.112(6) 0.030(3)
C11 0.032(2) 0.038(2) 0.0234(19) 0.0004(18) 0.0004(16) -0.0151(18)
C12 0.051(3) 0.044(3) 0.040(3) -0.003(2) 0.016(2) -0.017(2)
C13 0.118(5) 0.041(3) 0.175(6) -0.008(3) 0.099(5) -0.017(3)
C14 0.118(5) 0.041(3) 0.175(6) -0.008(3) 0.099(5) -0.017(3)
C15 0.0218(18) 0.026(2) 0.0161(16) 0.0019(15) 0.0039(13) -0.0025(15)
C16 0.028(2) 0.048(3) 0.026(2) 0.0163(19) 0.0021(16) -0.0085(19)
C17 0.0258(19) 0.027(2) 0.0209(17) 0.0031(15) 0.0064(14) -0.0027(15)
C18 0.034(2) 0.025(2) 0.027(2) 0.0087(16) 0.0108(16) 0.0032(17)
C19 0.033(2) 0.033(2) 0.031(2) 0.0074(18) 0.0108(17) 0.0006(18)
N1 0.0168(14) 0.0245(16) 0.0138(13) 0.0044(12) 0.0011(11) -0.0023(12)
N2 0.0315(18) 0.0321(19) 0.0180(15) 0.0053(14) -0.0022(13) -0.0105(15)
N3 0.029(2) 0.103(4) 0.051(2) 0.037(3) 0.0081(18) -0.009(2)
N4 0.034(2) 0.051(3) 0.047(2) 0.013(2) 0.0153(17) 0.0132(19)
N5 0.046(2) 0.041(2) 0.058(3) 0.022(2) 0.020(2) -0.003(2)
O1 0.0231(13) 0.0273(14) 0.0180(12) 0.0052(11) -0.0012(10) -0.0079(11)
O2 0.0306(15) 0.0316(16) 0.0178(13) 0.0065(12) -0.0030(11) -0.0056(12)
Cu1 0.0203(4) 0.0272(4) 0.0154(3) 0.0044(3) -0.0011(2) -0.0060(3)

loop_
_atom_type_symbol
_atom_type_description
_atom_type_scat_dispersion_real
_atom_type_scat_dispersion_imag
_atom_type_scat_source
C C 0.0033 0.0016 'International Tables Vol C Tables 4.2.6.8 and 6.1.1.4'
H H 0.0000 0.0000 'International Tables Vol C Tables 4.2.6.8 and 6.1.1.4'
N N 0.0061 0.0033 'International Tables Vol C Tables 4.2.6.8 and 6.1.1.4'
O O 0.0106 0.0060 'International Tables Vol C Tables 4.2.6.8 and 6.1.1.4'
Cu Cu 0.3201 1.2651 'International Tables Vol C Tables 4.2.6.8 and 6.1.1.4'

loop_
_geom_angle_atom_site_label_1
_geom_angle_atom_site_label_2
_geom_angle_atom_site_label_3
_geom_angle
_geom_angle_site_symmetry_1
_geom_angle_site_symmetry_3
O1 C1 C2 122.0(3) . .
O1 C1 C6 117.9(3) . .
C2 C1 C6 119.9(3) . .
C1 C2 C15 119.7(3) . .
C1 C2 C3 119.9(3) . .
C15 C2 C3 120.3(3) . .
O2 C3 C2 123.8(3) . .
O2 C3 C4 118.4(3) . .
C2 C3 C4 117.7(3) . .
N2 C4 C5 125.1(3) . .
N2 C4 C3 113.2(3) . .
C5 C4 C3 121.7(3) . .
C4 C5 C6 120.9(3) . .
C4 C5 H5 119.6 . .
C6 C5 H5 119.6 . .
N1 C6 C5 128.4(3) . .
N1 C6 C1 112.1(3) . .
C5 C6 C1 119.5(3) . .
N1 C7 C8 112.1(3) . .
N1 C7 H7A 109.2 . .
C8 C7 H7A 109.2 . .
N1 C7 H7B 109.2 . .
C8 C7 H7B 109.2 . .
H7A C7 H7B 107.9 . .
C7 C8 C9 112.3(4) . .
C7 C8 H8A 109.1 . .
C9 C8 H8A 109.1 . .
C7 C8 H8B 109.1 . .
C9 C8 H8B 109.1 . .
H8A C8 H8B 107.9 . .
C8 C9 C10 111.0(7) . .
C8 C9 C10B 107.6(7) . .
C10 C9 C10B 45.5(9) . .
C8 C9 H9A 109.4 . .
C10 C9 H9A 109.4 . .
C10B C9 H9A 68.4 . .
C8 C9 H9B 109.4 . .
C10 C9 H9B 109.4 . .
C10B C9 H9B 141.4 . .
H9A C9 H9B 108.0 . .
C9 C10 H10A 109.5 . .
C9 C10 H10B 109.5 . .
C9 C10 H10C 109.5 . .
C9 C10B H10D 109.5 . .
C9 C10B H10E 109.5 . .
H10D C10B H10E 109.5 . .
C9 C10B H10F 109.5 . .
H10D C10B H10F 109.5 . .
H10E C10B H10F 109.5 . .
N2 C11 C12 112.5(4) . .
N2 C11 H11A 109.1 . .
C12 C11 H11A 109.1 . .
N2 C11 H11B 109.1 . .
C12 C11 H11B 109.1 . .
H11A C11 H11B 107.8 . .
C13 C12 C11 112.7(4) . .
C13 C12 H12A 109.0 . .
C11 C12 H12A 109.0 . .
C13 C12 H12B 109.0 . .
C11 C12 H12B 109.0 . .
H12A C12 H12B 107.8 . .
C12 C13 C14 112.2(5) . .
C12 C13 H13A 109.2 . .
C14 C13 H13A 109.2 . .
C12 C13 H13B 109.2 . .
C14 C13 H13B 109.2 . .
H13A C13 H13B 107.9 . .
C13 C14 H14A 109.5 . .
C13 C14 H14B 109.5 . .
H14A C14 H14B 109.5 . .
C13 C14 H14C 109.5 . .
H14A C14 H14C 109.5 . .
H14B C14 H14C 109.5 . .
C17 C15 C2 125.2(3) . .
C17 C15 C16 116.4(3) . .
C2 C15 C16 118.4(3) . .
N3 C16 C15 176.8(4) . .
C15 C17 C18 121.2(3) . .
C15 C17 C19 122.5(4) . .
C18 C17 C19 116.1(3) . .
N4 C18 C17 175.3(5) . .
N5 C19 C17 178.5(5) . .
C6 N1 C7 121.3(3) . .
C6 N1 Cu1 114.6(2) . .
C7 N1 Cu1 124.0(2) . .
C4 N2 C11 124.3(3) . .
C4 N2 H2 117.8 . .
C11 N2 H2 117.8 . .
C1 O1 Cu1 112.4(2) . .
N1 Cu1 N1 180.0 . 3_675
N1 Cu1 O1 82.40(11) . .
N1 Cu1 O1 97.60(11) 3_675 .
N1 Cu1 O1 97.60(11) . 3_675
N1 Cu1 O1 82.40(11) 3_675 3_675
O1 Cu1 O1 180.00(13) . 3_675

loop_
_geom_bond_atom_site_label_1
_geom_bond_atom_site_label_2
_geom_bond_distance
_geom_bond_site_symmetry_2
C1 O1 1.257(4) .
C1 C2 1.412(5) .
C1 C6 1.511(5) .
C2 C15 1.440(5) .
C2 C3 1.448(5) .
C3 O2 1.220(4) .
C3 C4 1.515(5) .
C4 N2 1.329(5) .
C4 C5 1.371(5) .
C5 C6 1.409(5) .
C5 H5 0.9500 .
C6 N1 1.298(4) .
C7 N1 1.467(4) .
C7 C8 1.510(6) .
C7 H7A 0.9900 .
C7 H7B 0.9900 .
C8 C9 1.515(7) .
C8 H8A 0.9900 .
C8 H8B 0.9900 .
C9 C10 1.593(17) .
C9 C10B 1.607(15) .
C9 H9A 0.9900 .
C9 H9B 0.9900 .
C10 H10A 0.9800 .
C10 H10B 0.9800 .
C10 H10C 0.9800 .
C10B H10D 0.9800 .
C10B H10E 0.9800 .
C10B H10F 0.9800 .
C11 N2 1.457(5) .
C11 C12 1.514(7) .
C11 H11A 0.9900 .
C11 H11B 0.9900 .
C12 C13 1.508(8) .
C12 H12A 0.9900 .
C12 H12B 0.9900 .
C13 C14 1.519(10) .
C13 H13A 0.9900 .
C13 H13B 0.9900 .
C14 H14A 0.9800 .
C14 H14B 0.9800 .
C14 H14C 0.9800 .
C15 C17 1.368(5) .
C15 C16 1.446(5) .
C16 N3 1.144(6) .
C17 C18 1.421(5) .
C17 C19 1.433(6) .
C18 N4 1.141(5) .
C19 N5 1.134(6) .
N1 Cu1 1.958(3) .
N2 H2 0.8800 .
O1 Cu1 1.974(2) .
Cu1 N1 1.958(3) 3_675
Cu1 O1 1.974(2) 3_675

loop_
_geom_hbond_atom_site_label_D
_geom_hbond_atom_site_label_H
_geom_hbond_atom_site_label_A
_geom_hbond_distance_DH
_geom_hbond_distance_HA
_geom_hbond_distance_DA
_geom_hbond_angle_DHA
_geom_hbond_site_symmetry_A
N2 H2 O2 0.88 2.15 2.964(4) 153.9 3_776

loop_
_geom_torsion_atom_site_label_1
_geom_torsion_atom_site_label_2
_geom_torsion_atom_site_label_3
_geom_torsion_atom_site_label_4
_geom_torsion
_geom_torsion_site_symmetry_4
O1 C1 C2 C15 -2.3(5) .
C6 C1 C2 C15 -178.0(3) .
O1 C1 C2 C3 -178.2(3) .
C6 C1 C2 C3 6.0(5) .
C1 C2 C3 O2 175.9(4) .
C15 C2 C3 O2 0.0(6) .
C1 C2 C3 C4 -1.2(5) .
C15 C2 C3 C4 -177.1(3) .
O2 C3 C4 N2 -0.9(5) .
C2 C3 C4 N2 176.4(3) .
O2 C3 C4 C5 178.9(4) .
C2 C3 C4 C5 -3.8(6) .
N2 C4 C5 C6 -176.6(4) .
C3 C4 C5 C6 3.6(6) .
C4 C5 C6 N1 -178.1(4) .
C4 C5 C6 C1 1.3(5) .
O1 C1 C6 N1 -2.8(5) .
C2 C1 C6 N1 173.2(3) .
O1 C1 C6 C5 177.8(3) .
C2 C1 C6 C5 -6.3(5) .
N1 C7 C8 C9 176.4(6) .
C7 C8 C9 C10 -158.9(10) .
C7 C8 C9 C10B 152.9(10) .
N2 C11 C12 C13 -179.0(5) .
C11 C12 C13 C14 -179.8(7) .
C1 C2 C15 C17 142.9(4) .
C3 C2 C15 C17 -41.2(5) .
C1 C2 C15 C16 -38.4(5) .
C3 C2 C15 C16 137.5(4) .
C2 C15 C17 C18 -12.4(6) .
C16 C15 C17 C18 168.9(4) .
C2 C15 C17 C19 173.1(4) .
C16 C15 C17 C19 -5.7(6) .
C5 C6 N1 C7 2.6(6) .
C1 C6 N1 C7 -176.9(3) .
C5 C6 N1 Cu1 -173.0(3) .
C1 C6 N1 Cu1 7.5(4) .
C8 C7 N1 C6 -90.2(5) .
C8 C7 N1 Cu1 85.0(4) .
C5 C4 N2 C11 5.3(7) .
C3 C4 N2 C11 -174.9(4) .
C12 C11 N2 C4 72.7(5) .
C2 C1 O1 Cu1 -179.2(3) .
C6 C1 O1 Cu1 -3.4(4) .
C6 N1 Cu1 O1 -7.5(3) .
C7 N1 Cu1 O1 177.0(3) .
C6 N1 Cu1 O1 172.5(3) 3_675
C7 N1 Cu1 O1 -3.0(3) 3_675
C1 O1 Cu1 N1 5.7(3) .
C1 O1 Cu1 N1 -174.3(3) 3_675
